data_7121112
loop_
_publ_author_name
'Hofmann, Alexander'
'Lamprecht, Anna'
'Gonz\'alez-Belman, Oscar F'
'Dewhurst, Rian D.'
'Jim\'enez-Halla, J Oscar C'
'Kachel, Stephanie'
'Braunschweig, Holger'

_publ_section_title
;
 Dialumination of unsaturated species with a reactive
 bis(cyclopentadienyl) dialane.
;
_journal_issue 13
_journal_name_full 'Chemical communications (Cambridge, England)'
_journal_page_first 1639
_journal_page_last 1642
_journal_paper_doi 10.1039/c7cc09596a
_journal_volume 54
_journal_year 2018
_chemical_formula_moiety 'C26 H35 Al2 Br2 N'
_chemical_formula_sum 'C26 H35 Al2 Br2 N'
_chemical_formula_weight 575.33
_space_group_crystal_system monoclinic
_space_group_IT_number 4
_space_group_name_Hall 'P 2yb'
_space_group_name_H-M_alt 'P 1 21 1'
_symmetry_space_group_name_Hall 'P 2yb'
_symmetry_space_group_name_H-M 'P 1 21 1'
_atom_sites_solution_hydrogens geom
_atom_sites_solution_primary iterative
_atom_sites_solution_secondary difmap
_audit_creation_method SHELXL-2014/7
_audit_update_record
;
2017-11-29 deposited with the CCDC.
2018-01-08 downloaded from the CCDC.
;
_cell_angle_alpha 90
_cell_angle_beta 110.01(4)
_cell_angle_gamma 90
_cell_formula_units_Z 2
_cell_length_a 8.880(6)
_cell_length_b 14.563(9)
_cell_length_c 10.658(10)
_cell_measurement_reflns_used 1667
_cell_measurement_temperature 100(2)
_cell_measurement_theta_max 24.35
_cell_measurement_theta_min 2.47
_cell_volume 1295.1(17)
_computing_cell_refinement 'Saint+ ver. V8.37A (Bruker AXS)'
_computing_data_collection 'APEX2 ver. 2014.9 (Bruker AXS)'
_computing_data_reduction 'Saint+ ver. V8.37A (Bruker AXS)'
_computing_molecular_graphics 'ShelXLe (Huebschle et all, 2011)'
_computing_publication_material 'SHELXL-2014/7 (Sheldrick, 2014)'
_computing_structure_refinement 'SHELXL-2014/7 (Sheldrick, 2014)'
_computing_structure_solution 'SHELXT (Sheldrick, 2014)'
_diffrn_ambient_temperature 100(2)
_diffrn_detector 'CMOS area detector (Photon 100)'
_diffrn_detector_area_resol_mean 10.24
_diffrn_measured_fraction_theta_full 0.999
_diffrn_measured_fraction_theta_max 0.999
_diffrn_measurement_device_type 'Bruker D8 Quest'
_diffrn_measurement_method '\f and \w scans'
_diffrn_radiation_monochromator 'multi-layer mirror'
_diffrn_radiation_type MoK\a
_diffrn_radiation_wavelength 0.71073
_diffrn_reflns_av_R_equivalents 0.0591
_diffrn_reflns_av_unetI/netI 0.1277
_diffrn_reflns_Laue_measured_fraction_full 0.999
_diffrn_reflns_Laue_measured_fraction_max 0.999
_diffrn_reflns_limit_h_max 10
_diffrn_reflns_limit_h_min -10
_diffrn_reflns_limit_k_max 17
_diffrn_reflns_limit_k_min -17
_diffrn_reflns_limit_l_max 12
_diffrn_reflns_limit_l_min -13
_diffrn_reflns_number 8828
_diffrn_reflns_point_group_measured_fraction_full 1.000
_diffrn_reflns_point_group_measured_fraction_max 1.000
_diffrn_reflns_theta_full 26.000
_diffrn_reflns_theta_max 26.022
_diffrn_reflns_theta_min 2.441
_diffrn_source 'microfocus sealed tube (Incoatec ImS)'
_exptl_absorpt_coefficient_mu 3.212
_exptl_absorpt_correction_T_max 0.5867
_exptl_absorpt_correction_T_min 0.4171
_exptl_absorpt_correction_type multi-scan
_exptl_absorpt_process_details 'SadAbs 2014/5 (Bruker AXS)'
_exptl_crystal_colour colourless
_exptl_crystal_density_diffrn 1.475
_exptl_crystal_description block
_exptl_crystal_F_000 588
_exptl_crystal_size_max 0.367
_exptl_crystal_size_mid 0.36
_exptl_crystal_size_min 0.129
_refine_diff_density_max 1.107
_refine_diff_density_min -0.747
_refine_diff_density_rms 0.129
_refine_ls_abs_structure_details
;
 Refined as an inversion twin.
;
_refine_ls_abs_structure_Flack 0.04(2)
_refine_ls_extinction_method none
_refine_ls_goodness_of_fit_ref 1.008
_refine_ls_hydrogen_treatment constr
_refine_ls_matrix_type full
_refine_ls_number_parameters 291
_refine_ls_number_reflns 5026
_refine_ls_number_restraints 363
_refine_ls_restrained_S_all 0.980
_refine_ls_R_factor_all 0.0861
_refine_ls_R_factor_gt 0.0564
_refine_ls_shift/su_max 0.001
_refine_ls_shift/su_mean 0.000
_refine_ls_structure_factor_coef Fsqd
_refine_ls_weighting_details 'w=1/[\s^2^(Fo^2^)+(0.0353P)^2^] where P=(Fo^2^+2Fc^2^)/3'
_refine_ls_weighting_scheme calc
_refine_ls_wR_factor_gt 0.1061
_refine_ls_wR_factor_ref 0.1164
_reflns_Friedel_coverage 0.922
_reflns_Friedel_fraction_full 1.000
_reflns_Friedel_fraction_max 1.000
_reflns_number_gt 3812
_reflns_number_total 5026
_reflns_threshold_expression 'I > 2\s(I)'
_cod_data_source_file c7cc09596a2.cif
_cod_data_source_block AlHo060_a
_cod_depositor_comments 'Adding full bibliography for 7121109--7121112.cif.'
_cod_database_code 7121112
_shelx_shelxl_version_number 2014/7
_shelx_space_group_comment
;
The symmetry employed for this shelxl refinement is uniquely defined
by the following loop, which should always be used as a source of
symmetry information in preference to the above space-group names.
They are only intended as comments.
;
_shelx_estimated_absorpt_t_min 0.385
_shelx_estimated_absorpt_t_max 0.682

loop_
_space_group_symop_operation_xyz
'x, y, z'
'-x, y+1/2, -z'

loop_
_atom_site_label
_atom_site_type_symbol
_atom_site_fract_x
_atom_site_fract_y
_atom_site_fract_z
_atom_site_U_iso_or_equiv
_atom_site_adp_type
_atom_site_occupancy
_atom_site_site_symmetry_order
_atom_site_calc_flag
_atom_site_refinement_flags_posn
_atom_site_refinement_flags_adp
Br1 Br 0.58177(11) 0.2953(2) 0.42925(11) 0.0178(3) Uani 1 1 d . .
N1 N 0.7432(9) 0.4824(6) 0.4799(8) 0.0145(19) Uani 1 1 d . .
Al1 Al 0.6684(4) 0.4217(3) 0.3258(3) 0.0160(7) Uani 1 1 d . .
Br2 Br 0.36962(11) 0.4950(2) 0.47587(11) 0.0211(3) Uani 1 1 d . .
Al2 Al 0.6396(3) 0.4479(3) 0.5928(3) 0.0165(7) Uani 1 1 d . .
C1_1 C 0.8203(12) 0.5686(7) 0.4923(11) 0.0194(12) Uani 1 1 d . U
C2_1 C 0.9797(13) 0.5751(7) 0.4983(12) 0.0196(12) Uani 1 1 d . U
H2_1 H 1.0368 0.5207 0.4940 0.023 Uiso 1 1 calc R U
C3_1 C 1.0553(13) 0.6586(7) 0.5102(12) 0.0201(12) Uani 1 1 d . U
H3_1 H 1.1624 0.6611 0.5108 0.024 Uiso 1 1 calc R U
C4_1 C 0.9767(12) 0.7404(7) 0.5215(12) 0.0200(12) Uani 1 1 d . U
H4_1 H 1.0301 0.7979 0.5306 0.024 Uiso 1 1 calc R U
C5_1 C 0.8212(13) 0.7356(7) 0.5190(12) 0.0197(12) Uani 1 1 d . U
H5_1 H 0.7670 0.7903 0.5275 0.024 Uiso 1 1 calc R U
C6_1 C 0.7408(13) 0.6505(7) 0.5041(12) 0.0195(12) Uani 1 1 d . U
H6_1 H 0.6331 0.6483 0.5019 0.023 Uiso 1 1 calc R U
C1_2 C 0.6830(9) 0.5157(5) 0.1623(11) 0.0235(11) Uani 1 1 d D U
C2_2 C 0.5222(10) 0.4872(5) 0.1388(11) 0.0235(11) Uani 1 1 d D U
C3_2 C 0.5141(10) 0.3899(5) 0.1238(12) 0.0235(11) Uani 1 1 d D U
C4_2 C 0.6720(9) 0.3573(6) 0.1442(12) 0.0234(11) Uani 1 1 d D U
C5_2 C 0.7756(11) 0.4350(4) 0.1670(12) 0.0236(11) Uani 1 1 d D U
C6_2 C 0.7405(14) 0.6121(7) 0.1705(12) 0.0260(17) Uani 1 1 d . U
H6A_2 H 0.7237 0.6353 0.0803 0.039 Uiso 1 1 calc R U
H6B_2 H 0.8549 0.6144 0.2235 0.039 Uiso 1 1 calc R U
H6C_2 H 0.6807 0.6503 0.2130 0.039 Uiso 1 1 calc R U
C7_2 C 0.3837(13) 0.5500(7) 0.1235(12) 0.0256(16) Uani 1 1 d . U
H7A_2 H 0.3391 0.5709 0.0306 0.038 Uiso 1 1 calc R U
H7B_2 H 0.4203 0.6031 0.1825 0.038 Uiso 1 1 calc R U
H7C_2 H 0.3011 0.5171 0.1472 0.038 Uiso 1 1 calc R U
C8_2 C 0.3665(13) 0.3302(8) 0.0955(12) 0.0262(16) Uani 1 1 d . U
H8A_2 H 0.3192 0.3193 -0.0008 0.039 Uiso 1 1 calc R U
H8B_2 H 0.2883 0.3612 0.1270 0.039 Uiso 1 1 calc R U
H8C_2 H 0.3967 0.2713 0.1420 0.039 Uiso 1 1 calc R U
C9_2 C 0.7214(13) 0.2595(7) 0.1312(12) 0.0253(17) Uani 1 1 d . U
H9A_2 H 0.7309 0.2507 0.0430 0.038 Uiso 1 1 calc R U
H9B_2 H 0.6404 0.2173 0.1415 0.038 Uiso 1 1 calc R U
H9C_2 H 0.8249 0.2469 0.2006 0.038 Uiso 1 1 calc R U
C10_2 C 0.9517(12) 0.4337(8) 0.1798(12) 0.0263(16) Uani 1 1 d . U
H10A_2 H 1.0028 0.3784 0.2282 0.039 Uiso 1 1 calc R U
H10B_2 H 1.0052 0.4883 0.2288 0.039 Uiso 1 1 calc R U
H10C_2 H 0.9605 0.4336 0.0906 0.039 Uiso 1 1 calc R U
C1_3 C 0.6192(11) 0.3909(5) 0.7737(12) 0.0250(11) Uani 1 1 d D U
C2_3 C 0.7680(9) 0.3580(6) 0.7696(12) 0.0255(11) Uani 1 1 d D U
C3_3 C 0.8751(11) 0.4329(4) 0.7844(12) 0.0261(11) Uani 1 1 d D U
C4_3 C 0.7914(9) 0.5134(6) 0.7973(11) 0.0261(11) Uani 1 1 d D U
C5_3 C 0.6349(10) 0.4876(5) 0.7914(11) 0.0255(11) Uani 1 1 d D U
C6_3 C 0.4772(13) 0.3344(8) 0.7699(12) 0.0256(16) Uani 1 1 d . U
H6A_3 H 0.3787 0.3681 0.7223 0.038 Uiso 1 1 calc R U
H6B_3 H 0.4814 0.3216 0.8613 0.038 Uiso 1 1 calc R U
H6C_3 H 0.4784 0.2764 0.7236 0.038 Uiso 1 1 calc R U
C7_3 C 0.8100(14) 0.2563(7) 0.7612(12) 0.0277(17) Uani 1 1 d . U
H7A_3 H 0.7115 0.2212 0.7188 0.042 Uiso 1 1 calc R U
H7B_3 H 0.8649 0.2325 0.8513 0.042 Uiso 1 1 calc R U
H7C_3 H 0.8804 0.2504 0.7081 0.042 Uiso 1 1 calc R U
C8_3 C 1.0416(12) 0.4291(8) 0.7811(12) 0.0285(16) Uani 1 1 d . U
H8A_3 H 1.0522 0.3760 0.7281 0.043 Uiso 1 1 calc R U
H8B_3 H 1.1179 0.4233 0.8723 0.043 Uiso 1 1 calc R U
H8C_3 H 1.0642 0.4855 0.7406 0.043 Uiso 1 1 calc R U
C9_3 C 0.8661(14) 0.6071(8) 0.8287(13) 0.0304(17) Uani 1 1 d . U
H9A_3 H 0.9441 0.6153 0.7831 0.046 Uiso 1 1 calc R U
H9B_3 H 0.9204 0.6129 0.9254 0.046 Uiso 1 1 calc R U
H9C_3 H 0.7825 0.6541 0.7982 0.046 Uiso 1 1 calc R U
C10_3 C 0.5083(13) 0.5508(8) 0.8067(12) 0.0266(16) Uani 1 1 d . U
H10A_3 H 0.5201 0.6117 0.7719 0.040 Uiso 1 1 calc R U
H10B_3 H 0.5205 0.5558 0.9013 0.040 Uiso 1 1 calc R U
H10C_3 H 0.4020 0.5262 0.7567 0.040 Uiso 1 1 calc R U

loop_
_atom_site_aniso_label
_atom_site_aniso_U_11
_atom_site_aniso_U_22
_atom_site_aniso_U_33
_atom_site_aniso_U_23
_atom_site_aniso_U_13
_atom_site_aniso_U_12
Br1 0.0176(5) 0.0118(5) 0.0270(7) 0.0018(5) 0.0113(5) -0.0003(5)
N1 0.012(4) 0.014(4) 0.019(5) -0.001(4) 0.007(3) 0.003(4)
Al1 0.0162(16) 0.0131(15) 0.021(2) 0.0004(14) 0.0086(14) 0.0007(13)
Br2 0.0123(5) 0.0229(5) 0.0293(7) 0.0005(6) 0.0086(5) 0.0039(5)
Al2 0.0122(15) 0.0188(15) 0.020(2) 0.0028(15) 0.0071(14) 0.0018(14)
C1_1 0.018(2) 0.016(2) 0.026(3) 0.000(2) 0.009(2) 0.000(2)
C2_1 0.018(2) 0.016(2) 0.026(3) 0.000(2) 0.009(2) 0.000(2)
C3_1 0.018(2) 0.016(2) 0.026(3) 0.000(2) 0.008(2) 0.000(2)
C4_1 0.018(2) 0.016(2) 0.026(3) 0.000(2) 0.008(2) 0.000(2)
C5_1 0.018(2) 0.015(2) 0.026(3) 0.000(2) 0.008(2) 0.000(2)
C6_1 0.018(2) 0.015(2) 0.026(3) 0.000(2) 0.009(2) 0.000(2)
C1_2 0.028(2) 0.021(2) 0.025(3) 0.0000(19) 0.0139(19) -0.0005(18)
C2_2 0.028(2) 0.021(2) 0.025(3) -0.0002(19) 0.0134(19) 0.0000(18)
C3_2 0.028(2) 0.021(2) 0.025(3) -0.0002(19) 0.0134(19) -0.0004(18)
C4_2 0.028(2) 0.021(2) 0.025(3) -0.0005(19) 0.0136(19) -0.0003(18)
C5_2 0.028(2) 0.022(2) 0.025(3) -0.0002(19) 0.0140(19) -0.0004(18)
C6_2 0.033(3) 0.022(3) 0.026(3) 0.001(2) 0.012(3) -0.003(2)
C7_2 0.029(3) 0.024(3) 0.026(3) -0.001(3) 0.012(3) 0.002(2)
C8_2 0.029(3) 0.025(3) 0.027(3) 0.001(3) 0.012(3) -0.003(2)
C9_2 0.030(3) 0.022(3) 0.026(3) -0.002(2) 0.012(3) 0.000(2)
C10_2 0.028(3) 0.027(3) 0.027(3) 0.000(3) 0.015(2) 0.000(2)
C1_3 0.024(2) 0.029(2) 0.023(3) 0.001(2) 0.0080(19) -0.0007(18)
C2_3 0.024(2) 0.030(2) 0.023(3) 0.001(2) 0.0077(19) -0.0001(18)
C3_3 0.024(2) 0.031(2) 0.023(3) 0.0014(19) 0.0072(19) -0.0008(18)
C4_3 0.024(2) 0.030(2) 0.023(3) 0.0007(19) 0.0070(19) -0.0012(18)
C5_3 0.024(2) 0.029(2) 0.023(3) 0.000(2) 0.0077(19) -0.0008(18)
C6_3 0.024(3) 0.029(3) 0.023(4) 0.001(3) 0.008(3) -0.002(3)
C7_3 0.027(3) 0.030(3) 0.025(4) 0.002(3) 0.008(3) 0.002(2)
C8_3 0.023(3) 0.037(3) 0.025(4) 0.004(3) 0.007(2) 0.000(2)
C9_3 0.029(3) 0.032(3) 0.026(4) 0.000(3) 0.004(3) -0.003(2)
C10_3 0.025(3) 0.030(3) 0.024(4) -0.002(3) 0.008(3) 0.000(3)

loop_
_atom_type_symbol
_atom_type_description
_atom_type_scat_dispersion_real
_atom_type_scat_dispersion_imag
_atom_type_scat_source
C C 0.0033 0.0016 'International Tables Vol C Tables 4.2.6.8 and 6.1.1.4'
H H 0.0000 0.0000 'International Tables Vol C Tables 4.2.6.8 and 6.1.1.4'
N N 0.0061 0.0033 'International Tables Vol C Tables 4.2.6.8 and 6.1.1.4'
Al Al 0.0645 0.0514 'International Tables Vol C Tables 4.2.6.8 and 6.1.1.4'
Br Br -0.2901 2.4595 'International Tables Vol C Tables 4.2.6.8 and 6.1.1.4'

loop_
_exptl_crystal_face_index_h
_exptl_crystal_face_index_k
_exptl_crystal_face_index_l
_exptl_crystal_face_perp_dist
1.00 -2.00 -1.00 0.2020
0.00 0.00 -1.00 0.0580
1.00 -2.00 2.00 0.1340
-1.00 2.00 -2.00 0.0720
1.00 -2.00 1.00 0.1730
-1.00 2.00 -1.00 0.0880
1.00 -1.00 -2.00 0.1260
0.00 1.00 -2.00 0.0820
0.00 -1.00 2.00 0.0900
1.00 0.00 -2.00 0.0980
-1.00 0.00 2.00 0.1290
1.00 1.00 -2.00 0.1110
-1.00 -1.00 2.00 0.1420
2.00 -1.00 -2.00 0.1650
0.00 2.00 -1.00 0.1080
0.00 -2.00 1.00 0.1470
2.00 1.00 -2.00 0.1240
-2.00 -1.00 2.00 0.1750
2.00 -2.00 -1.00 0.1990
-2.00 2.00 1.00 0.1390
1.00 1.00 -1.00 0.1230
-1.00 -1.00 1.00 0.1840
1.00 2.00 -1.00 0.1270
-1.00 -2.00 1.00 0.1820
0.00 1.00 0.00 0.1040
0.00 -1.00 0.00 0.1800
1.00 1.00 0.00 0.1080
2.00 2.00 1.00 0.0940
1.00 1.00 2.00 0.0640
0.00 1.00 1.00 0.0590
0.00 -1.00 -1.00 0.1360
1.00 0.00 2.00 0.0720
0.00 1.00 2.00 0.0390
-1.00 -2.00 -2.00 0.0950

loop_
_geom_angle_atom_site_label_1
_geom_angle_atom_site_label_2
_geom_angle_atom_site_label_3
_geom_angle
Al1 Br1 Al2 69.72(12)
C1_1 N1 Al1 122.8(7)
C1_1 N1 Al2 121.5(7)
Al1 N1 Al2 111.1(4)
N1 Al1 C4_2 157.8(4)
N1 Al1 C3_2 158.5(3)
C4_2 Al1 C3_2 38.42(19)
N1 Al1 C2_2 122.7(4)
C4_2 Al1 C2_2 63.9(4)
C3_2 Al1 C2_2 38.15(18)
N1 Al1 C5_2 122.6(4)
C4_2 Al1 C5_2 37.98(18)
C3_2 Al1 C5_2 63.3(4)
C2_2 Al1 C5_2 62.8(4)
N1 Al1 C1_2 108.0(4)
C4_2 Al1 C1_2 63.2(4)
C3_2 Al1 C1_2 63.0(4)
C2_2 Al1 C1_2 37.36(17)
C5_2 Al1 C1_2 37.16(17)
N1 Al1 Br1 92.0(3)
C4_2 Al1 Br1 100.6(3)
C3_2 Al1 Br1 95.7(3)
C2_2 Al1 Br1 124.6(2)
C5_2 Al1 Br1 134.9(2)
C1_2 Al1 Br1 158.7(3)
N1 Al1 Al2 34.9(3)
C4_2 Al1 Al2 161.3(3)
C3_2 Al1 Al2 138.3(3)
C2_2 Al1 Al2 126.7(3)
C5_2 Al1 Al2 157.2(3)
C1_2 Al1 Al2 135.2(3)
Br1 Al1 Al2 60.83(10)
N1 Al2 C1_3 155.8(4)
N1 Al2 C5_3 137.9(4)
C1_3 Al2 C5_3 37.90(18)
N1 Al2 C2_3 119.2(3)
C1_3 Al2 C2_3 37.42(18)
C5_3 Al2 C2_3 61.4(4)
N1 Al2 C4_3 104.1(4)
C1_3 Al2 C4_3 61.5(4)
C5_3 Al2 C4_3 36.27(17)
C2_3 Al2 C4_3 59.5(4)
N1 Al2 C3_3 95.6(4)
C1_3 Al2 C3_3 61.1(4)
C5_3 Al2 C3_3 60.1(4)
C2_3 Al2 C3_3 35.54(17)
C4_3 Al2 C3_3 35.02(16)
N1 Al2 Br2 102.7(3)
C1_3 Al2 Br2 101.5(3)
C5_3 Al2 Br2 94.6(3)
C2_3 Al2 Br2 137.0(2)
C4_3 Al2 Br2 121.6(2)
C3_3 Al2 Br2 154.5(3)
N1 Al2 Br1 80.3(3)
C1_3 Al2 Br1 101.5(3)
C5_3 Al2 Br1 139.0(2)
C2_3 Al2 Br1 89.5(3)
C4_3 Al2 Br1 147.1(2)
C3_3 Al2 Br1 112.7(2)
Br2 Al2 Br1 88.02(11)
N1 Al2 Al1 34.1(3)
C1_3 Al2 Al1 150.1(3)
C5_3 Al2 Al1 171.5(2)
C2_3 Al2 Al1 122.8(3)
C4_3 Al2 Al1 137.3(3)
C3_3 Al2 Al1 118.2(3)
Br2 Al2 Al1 86.40(13)
Br1 Al2 Al1 49.45(9)
C2_1 C1_1 C6_1 117.9(9)
C2_1 C1_1 N1 120.9(9)
C6_1 C1_1 N1 121.2(9)
C3_1 C2_1 C1_1 121.2(10)
C3_1 C2_1 H2_1 119.4
C1_1 C2_1 H2_1 119.4
C2_1 C3_1 C4_1 121.1(9)
C2_1 C3_1 H3_1 119.4
C4_1 C3_1 H3_1 119.4
C5_1 C4_1 C3_1 118.7(9)
C5_1 C4_1 H4_1 120.7
C3_1 C4_1 H4_1 120.7
C4_1 C5_1 C6_1 120.8(10)
C4_1 C5_1 H5_1 119.6
C6_1 C5_1 H5_1 119.6
C5_1 C6_1 C1_1 120.2(9)
C5_1 C6_1 H6_1 119.9
C1_1 C6_1 H6_1 119.9
C5_2 C1_2 C2_2 107.3(7)
C5_2 C1_2 C6_2 126.5(7)
C2_2 C1_2 C6_2 126.1(7)
C5_2 C1_2 Al1 69.9(6)
C2_2 C1_2 Al1 68.9(6)
C6_2 C1_2 Al1 129.6(8)
C3_2 C2_2 C1_2 108.5(7)
C3_2 C2_2 C7_2 126.0(7)
C1_2 C2_2 C7_2 125.3(7)
C3_2 C2_2 Al1 70.2(6)
C1_2 C2_2 Al1 73.8(6)
C7_2 C2_2 Al1 125.1(8)
C4_2 C3_2 C2_2 107.8(7)
C4_2 C3_2 C8_2 125.3(7)
C2_2 C3_2 C8_2 126.9(7)
C4_2 C3_2 Al1 70.5(6)
C2_2 C3_2 Al1 71.7(6)
C8_2 C3_2 Al1 122.0(8)
C3_2 C4_2 C5_2 107.8(7)
C3_2 C4_2 C9_2 127.0(7)
C5_2 C4_2 C9_2 125.0(7)
C3_2 C4_2 Al1 71.1(6)
C5_2 C4_2 Al1 73.1(6)
C9_2 C4_2 Al1 125.8(9)
C1_2 C5_2 C4_2 108.5(7)
C1_2 C5_2 C10_2 125.1(7)
C4_2 C5_2 C10_2 126.0(7)
C1_2 C5_2 Al1 72.9(6)
C4_2 C5_2 Al1 68.9(6)
C10_2 C5_2 Al1 128.8(8)
C1_2 C6_2 H6A_2 109.5
C1_2 C6_2 H6B_2 109.5
H6A_2 C6_2 H6B_2 109.5
C1_2 C6_2 H6C_2 109.5
H6A_2 C6_2 H6C_2 109.5
H6B_2 C6_2 H6C_2 109.5
C2_2 C7_2 H7A_2 109.5
C2_2 C7_2 H7B_2 109.5
H7A_2 C7_2 H7B_2 109.5
C2_2 C7_2 H7C_2 109.5
H7A_2 C7_2 H7C_2 109.5
H7B_2 C7_2 H7C_2 109.5
C3_2 C8_2 H8A_2 109.5
C3_2 C8_2 H8B_2 109.5
H8A_2 C8_2 H8B_2 109.5
C3_2 C8_2 H8C_2 109.5
H8A_2 C8_2 H8C_2 109.5
H8B_2 C8_2 H8C_2 109.5
C4_2 C9_2 H9A_2 109.5
C4_2 C9_2 H9B_2 109.5
H9A_2 C9_2 H9B_2 109.5
C4_2 C9_2 H9C_2 109.5
H9A_2 C9_2 H9C_2 109.5
H9B_2 C9_2 H9C_2 109.5
C5_2 C10_2 H10A_2 109.5
C5_2 C10_2 H10B_2 109.5
H10A_2 C10_2 H10B_2 109.5
C5_2 C10_2 H10C_2 109.5
H10A_2 C10_2 H10C_2 109.5
H10B_2 C10_2 H10C_2 109.5
C2_3 C1_3 C5_3 106.8(8)
C2_3 C1_3 C6_3 126.7(8)
C5_3 C1_3 C6_3 126.3(8)
C2_3 C1_3 Al2 74.9(7)
C5_3 C1_3 Al2 72.8(6)
C6_3 C1_3 Al2 121.0(8)
C3_3 C2_3 C1_3 109.4(8)
C3_3 C2_3 C7_3 125.4(7)
C1_3 C2_3 C7_3 125.1(8)
C3_3 C2_3 Al2 77.0(6)
C1_3 C2_3 Al2 67.7(6)
C7_3 C2_3 Al2 125.0(8)
C2_3 C3_3 C4_3 106.9(7)
C2_3 C3_3 C8_3 126.9(8)
C4_3 C3_3 C8_3 126.1(7)
C2_3 C3_3 Al2 67.5(6)
C4_3 C3_3 Al2 70.8(6)
C8_3 C3_3 Al2 124.7(8)
C3_3 C4_3 C5_3 108.3(7)
C3_3 C4_3 C9_3 124.4(7)
C5_3 C4_3 C9_3 126.9(8)
C3_3 C4_3 Al2 74.2(6)
C5_3 C4_3 Al2 66.9(6)
C9_3 C4_3 Al2 130.3(8)
C4_3 C5_3 C1_3 108.5(7)
C4_3 C5_3 C10_3 126.1(8)
C1_3 C5_3 C10_3 125.3(7)
C4_3 C5_3 Al2 76.8(6)
C1_3 C5_3 Al2 69.3(6)
C10_3 C5_3 Al2 121.6(7)
C1_3 C6_3 H6A_3 109.5
C1_3 C6_3 H6B_3 109.5
H6A_3 C6_3 H6B_3 109.5
C1_3 C6_3 H6C_3 109.5
H6A_3 C6_3 H6C_3 109.5
H6B_3 C6_3 H6C_3 109.5
C2_3 C7_3 H7A_3 109.5
C2_3 C7_3 H7B_3 109.5
H7A_3 C7_3 H7B_3 109.5
C2_3 C7_3 H7C_3 109.5
H7A_3 C7_3 H7C_3 109.5
H7B_3 C7_3 H7C_3 109.5
C3_3 C8_3 H8A_3 109.5
C3_3 C8_3 H8B_3 109.5
H8A_3 C8_3 H8B_3 109.5
C3_3 C8_3 H8C_3 109.5
H8A_3 C8_3 H8C_3 109.5
H8B_3 C8_3 H8C_3 109.5
C4_3 C9_3 H9A_3 109.5
C4_3 C9_3 H9B_3 109.5
H9A_3 C9_3 H9B_3 109.5
C4_3 C9_3 H9C_3 109.5
H9A_3 C9_3 H9C_3 109.5
H9B_3 C9_3 H9C_3 109.5
C5_3 C10_3 H10A_3 109.5
C5_3 C10_3 H10B_3 109.5
H10A_3 C10_3 H10B_3 109.5
C5_3 C10_3 H10C_3 109.5
H10A_3 C10_3 H10C_3 109.5
H10B_3 C10_3 H10C_3 109.5

loop_
_geom_bond_atom_site_label_1
_geom_bond_atom_site_label_2
_geom_bond_distance
Br1 Al1 2.404(3)
Br1 Al2 2.762(4)
N1 C1_1 1.414(12)
N1 Al1 1.781(9)
N1 Al2 1.818(9)
Al1 C4_2 2.161(12)
Al1 C3_2 2.170(12)
Al1 C2_2 2.191(11)
Al1 C5_2 2.216(12)
Al1 C1_2 2.255(11)
Al1 Al2 2.967(5)
Br2 Al2 2.394(3)
Al2 C1_3 2.163(12)
Al2 C5_3 2.209(12)
Al2 C2_3 2.257(12)
Al2 C4_3 2.338(11)
Al2 C3_3 2.381(11)
C1_1 C2_1 1.398(15)
C1_1 C6_1 1.413(14)
C2_1 C3_1 1.374(14)
C2_1 H2_1 0.9500
C3_1 C4_1 1.407(14)
C3_1 H3_1 0.9500
C4_1 C5_1 1.374(15)
C4_1 H4_1 0.9500
C5_1 C6_1 1.411(14)
C5_1 H5_1 0.9500
C6_1 H6_1 0.9500
C1_2 C5_2 1.425(5)
C1_2 C2_2 1.425(5)
C1_2 C6_2 1.486(13)
C2_2 C3_2 1.425(5)
C2_2 C7_2 1.495(13)
C3_2 C4_2 1.425(5)
C3_2 C8_2 1.515(14)
C4_2 C5_2 1.425(5)
C4_2 C9_2 1.511(13)
C5_2 C10_2 1.523(13)
C6_2 H6A_2 0.9800
C6_2 H6B_2 0.9800
C6_2 H6C_2 0.9800
C7_2 H7A_2 0.9800
C7_2 H7B_2 0.9800
C7_2 H7C_2 0.9800
C8_2 H8A_2 0.9800
C8_2 H8B_2 0.9800
C8_2 H8C_2 0.9800
C9_2 H9A_2 0.9800
C9_2 H9B_2 0.9800
C9_2 H9C_2 0.9800
C10_2 H10A_2 0.9800
C10_2 H10B_2 0.9800
C10_2 H10C_2 0.9800
C1_3 C2_3 1.420(6)
C1_3 C5_3 1.420(6)
C1_3 C6_3 1.495(14)
C2_3 C3_3 1.420(6)
C2_3 C7_3 1.537(13)
C3_3 C4_3 1.420(6)
C3_3 C8_3 1.492(14)
C4_3 C5_3 1.420(6)
C4_3 C9_3 1.505(14)
C5_3 C10_3 1.505(14)
C6_3 H6A_3 0.9800
C6_3 H6B_3 0.9800
C6_3 H6C_3 0.9800
C7_3 H7A_3 0.9800
C7_3 H7B_3 0.9800
C7_3 H7C_3 0.9800
C8_3 H8A_3 0.9800
C8_3 H8B_3 0.9800
C8_3 H8C_3 0.9800
C9_3 H9A_3 0.9800
C9_3 H9B_3 0.9800
C9_3 H9C_3 0.9800
C10_3 H10A_3 0.9800
C10_3 H10B_3 0.9800
C10_3 H10C_3 0.9800

loop_
_geom_torsion_atom_site_label_1
_geom_torsion_atom_site_label_2
_geom_torsion_atom_site_label_3
_geom_torsion_atom_site_label_4
_geom_torsion
C1_1 N1 Al1 C4_2 53.6(14)
Al2 N1 Al1 C4_2 -150.3(9)
C1_1 N1 Al1 C3_2 -70.7(14)
Al2 N1 Al1 C3_2 85.4(12)
C1_1 N1 Al1 C2_2 -47.4(8)
Al2 N1 Al1 C2_2 108.7(5)
C1_1 N1 Al1 C5_2 29.0(9)
Al2 N1 Al1 C5_2 -174.8(4)
C1_1 N1 Al1 C1_2 -9.1(8)
Al2 N1 Al1 C1_2 147.0(4)
C1_1 N1 Al1 Br1 178.3(7)
Al2 N1 Al1 Br1 -25.5(4)
C1_1 N1 Al1 Al2 -156.1(10)
C1_1 N1 Al2 C1_3 -84.6(11)
Al1 N1 Al2 C1_3 118.9(8)
C1_1 N1 Al2 C5_3 -18.7(10)
Al1 N1 Al2 C5_3 -175.2(4)
C1_1 N1 Al2 C2_3 -97.2(8)
Al1 N1 Al2 C2_3 106.3(5)
C1_1 N1 Al2 C4_3 -34.4(8)
Al1 N1 Al2 C4_3 169.0(4)
C1_1 N1 Al2 C3_3 -69.0(7)
Al1 N1 Al2 C3_3 134.5(4)
C1_1 N1 Al2 Br2 93.1(7)
Al1 N1 Al2 Br2 -63.4(4)
C1_1 N1 Al2 Br1 178.9(7)
Al1 N1 Al2 Br1 22.4(3)
C1_1 N1 Al2 Al1 156.5(10)
Al1 N1 C1_1 C2_1 -77.9(12)
Al2 N1 C1_1 C2_1 128.3(10)
Al1 N1 C1_1 C6_1 104.5(11)
Al2 N1 C1_1 C6_1 -49.2(13)
C6_1 C1_1 C2_1 C3_1 -2.4(17)
N1 C1_1 C2_1 C3_1 179.9(11)
C1_1 C2_1 C3_1 C4_1 2.2(19)
C2_1 C3_1 C4_1 C5_1 -0.7(18)
C3_1 C4_1 C5_1 C6_1 -0.7(17)
C4_1 C5_1 C6_1 C1_1 0.5(18)
C2_1 C1_1 C6_1 C5_1 1.1(17)
N1 C1_1 C6_1 C5_1 178.7(10)
C5_2 C1_2 C2_2 C3_2 -2.3(13)
C6_2 C1_2 C2_2 C3_2 173.8(11)
Al1 C1_2 C2_2 C3_2 -61.9(8)
C5_2 C1_2 C2_2 C7_2 -178.6(11)
C6_2 C1_2 C2_2 C7_2 -2.5(19)
Al1 C1_2 C2_2 C7_2 121.8(11)
C5_2 C1_2 C2_2 Al1 59.6(8)
C6_2 C1_2 C2_2 Al1 -124.3(12)
C1_2 C2_2 C3_2 C4_2 2.7(14)
C7_2 C2_2 C3_2 C4_2 178.9(11)
Al1 C2_2 C3_2 C4_2 -61.6(8)
C1_2 C2_2 C3_2 C8_2 -179.1(11)
C7_2 C2_2 C3_2 C8_2 -3(2)
Al1 C2_2 C3_2 C8_2 116.7(12)
C1_2 C2_2 C3_2 Al1 64.2(8)
C7_2 C2_2 C3_2 Al1 -119.5(12)
C2_2 C3_2 C4_2 C5_2 -2.0(14)
C8_2 C3_2 C4_2 C5_2 179.7(11)
Al1 C3_2 C4_2 C5_2 -64.4(8)
C2_2 C3_2 C4_2 C9_2 -176.5(12)
C8_2 C3_2 C4_2 C9_2 5(2)
Al1 C3_2 C4_2 C9_2 121.1(13)
C2_2 C3_2 C4_2 Al1 62.4(8)
C8_2 C3_2 C4_2 Al1 -115.9(12)
C2_2 C1_2 C5_2 C4_2 1.1(13)
C6_2 C1_2 C5_2 C4_2 -175.0(11)
Al1 C1_2 C5_2 C4_2 60.0(8)
C2_2 C1_2 C5_2 C10_2 175.2(10)
C6_2 C1_2 C5_2 C10_2 -0.8(19)
Al1 C1_2 C5_2 C10_2 -125.9(11)
C2_2 C1_2 C5_2 Al1 -59.0(8)
C6_2 C1_2 C5_2 Al1 125.0(12)
C3_2 C4_2 C5_2 C1_2 0.6(13)
C9_2 C4_2 C5_2 C1_2 175.2(12)
Al1 C4_2 C5_2 C1_2 -62.5(8)
C3_2 C4_2 C5_2 C10_2 -173.5(11)
C9_2 C4_2 C5_2 C10_2 1.2(19)
Al1 C4_2 C5_2 C10_2 123.4(11)
C3_2 C4_2 C5_2 Al1 63.1(8)
C9_2 C4_2 C5_2 Al1 -122.3(12)
C5_3 C1_3 C2_3 C3_3 0.0(14)
C6_3 C1_3 C2_3 C3_3 -176.1(11)
Al2 C1_3 C2_3 C3_3 66.3(9)
C5_3 C1_3 C2_3 C7_3 175.7(11)
C6_3 C1_3 C2_3 C7_3 0(2)
Al2 C1_3 C2_3 C7_3 -118.0(12)
C5_3 C1_3 C2_3 Al2 -66.3(8)
C6_3 C1_3 C2_3 Al2 117.6(12)
C1_3 C2_3 C3_3 C4_3 -0.3(14)
C7_3 C2_3 C3_3 C4_3 -175.9(11)
Al2 C2_3 C3_3 C4_3 60.1(8)
C1_3 C2_3 C3_3 C8_3 -177.8(11)
C7_3 C2_3 C3_3 C8_3 7(2)
Al2 C2_3 C3_3 C8_3 -117.4(12)
C1_3 C2_3 C3_3 Al2 -60.4(8)
C7_3 C2_3 C3_3 Al2 123.9(13)
C2_3 C3_3 C4_3 C5_3 0.4(13)
C8_3 C3_3 C4_3 C5_3 178.0(11)
Al2 C3_3 C4_3 C5_3 58.4(8)
C2_3 C3_3 C4_3 C9_3 173.6(11)
C8_3 C3_3 C4_3 C9_3 -8.8(19)
Al2 C3_3 C4_3 C9_3 -128.4(11)
C2_3 C3_3 C4_3 Al2 -58.0(8)
C8_3 C3_3 C4_3 Al2 119.5(12)
C3_3 C4_3 C5_3 C1_3 -0.5(13)
C9_3 C4_3 C5_3 C1_3 -173.4(11)
Al2 C4_3 C5_3 C1_3 62.5(8)
C3_3 C4_3 C5_3 C10_3 177.3(11)
C9_3 C4_3 C5_3 C10_3 4.4(19)
Al2 C4_3 C5_3 C10_3 -119.7(11)
C3_3 C4_3 C5_3 Al2 -63.0(8)
C9_3 C4_3 C5_3 Al2 124.0(12)
C2_3 C1_3 C5_3 C4_3 0.3(13)
C6_3 C1_3 C5_3 C4_3 176.4(11)
Al2 C1_3 C5_3 C4_3 -67.4(8)
C2_3 C1_3 C5_3 C10_3 -177.5(11)
C6_3 C1_3 C5_3 C10_3 -1.4(19)
Al2 C1_3 C5_3 C10_3 114.7(11)
C2_3 C1_3 C5_3 Al2 67.8(8)
C6_3 C1_3 C5_3 Al2 -116.2(12)
